data_1507225
loop_
_publ_author_name
'Overgaard, Jacob'
'Waller, Mark P.'
'Platts, James A.'
'Hibbs, David E.'

_publ_section_title
;
 Influence of Crystal Effects on Molecular Charge Densities in a Study of
 9-Ethynyl-9-fluorenol
;
_journal_issue 50
_journal_name_full 'The Journal of Physical Chemistry A'
_journal_page_first 11201
_journal_paper_doi 10.1021/jp036269x
_journal_volume 107
_journal_year 2003
_chemical_formula_moiety 'C15 H10 O'
_chemical_formula_sum 'C15 H10 O'
_chemical_formula_weight 416.49
_chemical_name_systematic
;
9-ethynylfluoren-9-ol
;
_space_group_IT_number 15
_symmetry_cell_setting monoclinic
_symmetry_space_group_name_Hall '-C 2yc'
_symmetry_space_group_name_H-M 'C 1 2/c 1'
_atom_sites_solution_hydrogens geom
_atom_sites_solution_primary direct
_atom_sites_solution_secondary difmap
_cell_angle_alpha 90.000
_cell_angle_beta 124.742(1)
_cell_angle_gamma 90.000
_cell_formula_units_Z 8
_cell_length_a 28.0503(10)
_cell_length_b 8.5232(3)
_cell_length_c 22.6161(8)
_cell_measurement_reflns_used 10271
_cell_measurement_temperature 100(2)
_cell_measurement_theta_max 47.30
_cell_measurement_theta_min 2.19
_cell_volume 4443.1(3)
_diffrn_ambient_temperature 100(2)
_diffrn_measured_fraction_theta_full 0.971
_diffrn_measured_fraction_theta_max 0.971
_diffrn_measurement_device_type 'Bruker CCD area detector'
_diffrn_measurement_method \w-scans
_diffrn_radiation_monochromator graphite
_diffrn_radiation_source 'fine-focus sealed tube'
_diffrn_radiation_type MoK\a
_diffrn_radiation_wavelength 0.7107
_diffrn_reflns_av_R_equivalents 0.0240
_diffrn_reflns_av_sigmaI/netI 0.0234
_diffrn_reflns_limit_h_max 57
_diffrn_reflns_limit_h_min -58
_diffrn_reflns_limit_k_max 17
_diffrn_reflns_limit_k_min -17
_diffrn_reflns_limit_l_max 45
_diffrn_reflns_limit_l_min -45
_diffrn_reflns_number 81996
_diffrn_reflns_theta_full 47.7
_diffrn_reflns_theta_max 47.7
_diffrn_reflns_theta_min 1.75
_diffrn_standards_number 0
_exptl_absorpt_coefficient_mu 0.076
_exptl_absorpt_correction_T_max 0.983
_exptl_absorpt_correction_T_min 0.968
_exptl_absorpt_correction_type gaussian
_exptl_crystal_colour colorless
_exptl_crystal_density_diffrn 1.233
_exptl_crystal_description block
_exptl_crystal_F_000 1728
_exptl_crystal_size_max 0.48
_exptl_crystal_size_mid 0.28
_exptl_crystal_size_min 0.25
_refine_diff_density_max 0.351
_refine_diff_density_min -0.232
_refine_diff_density_rms 0.034
_refine_ls_extinction_coef 0.096(17)
_refine_ls_extinction_method isotropic
_refine_ls_goodness_of_fit_ref 1.90
_refine_ls_matrix_type full
_refine_ls_number_parameters 677
_refine_ls_number_reflns 15049
_refine_ls_number_restraints 37
_refine_ls_restrained_S_all 1.90
_refine_ls_R_factor_all 0.069
_refine_ls_R_factor_gt 0.033
_refine_ls_shift/su_max 0.03
_refine_ls_shift/su_mean 0.002
_refine_ls_structure_factor_coef Fsqd
_refine_ls_weighting_details 'calc w=1/[\s^2^(Fo^2^)]'
_refine_ls_weighting_scheme sigma
_refine_ls_wR_factor_ref 0.024
_reflns_number_gt 15049
_reflns_number_total 20334
_reflns_threshold_expression >2sigma(I)
_cod_data_source_file jp036269xsi20030803_083841.cif
_cod_data_source_block flu1
_cod_original_cell_volume 4443.1(4)
_cod_original_sg_symbol_H-M 'C 2/c'
_cod_database_code 1507225

loop_
_symmetry_equiv_pos_site_id
_symmetry_equiv_pos_as_xyz
1 +X,+Y,+Z
2 -X,+Y,1/2-Z
3 -X,-Y,-Z
4 +X,-Y,1/2+Z
5 1/2+X,1/2+Y,+Z
6 1/2-X,1/2-Y,-Z
7 1/2-X,1/2+Y,1/2-Z
8 1/2+X,1/2-Y,1/2+Z

loop_
_atom_local_axes_label
_atom_local_axes_atom0
_atom_local_axes_ax1
_atom_local_axes_atom1
_atom_local_axes_atom2
_atom_local_axes_ax2
O(1) H(1) Z O(1) C(3) Y
O(1A) H(1A) Z O(1A) C(3A) Y
C(1) C(2) Z C(1) O(1) Y
C(2) C(1) Z C(2) C(3) Y
C(3) O(1) Z C(3) C(2) Y
C(4) C(5) X C(4) C(9) Y
C(5) C(4) X C(5) C(6) Y
C(6) C(5) X C(6) C(7) Y
C(7) C(6) X C(7) C(8) Y
C(8) C(7) X C(8) C(9) Y
C(9) C(8) X C(9) C(4) Y
C(10) C(11) X C(10) C(15) Y
C(11) C(12) X C(11) C(10) Y
C(12) C(13) X C(12) C(11) Y
C(13) C(14) X C(13) C(12) Y
C(14) C(15) X C(14) C(13) Y
C(15) C(14) X C(15) C(10) Y
C(1A) C(2A) Z C(1A) O(1A) Y
C(2A) C(1A) Z C(2A) C(3A) Y
C(3A) O(1A) Z C(3A) C(2A) Y
C(4A) C(5A) X C(4A) C(9A) Y
C(5A) C(4A) X C(5A) C(6A) Y
C(6A) C(5A) X C(6A) C(7A) Y
C(7A) C(6A) X C(7A) C(8A) Y
C(8A) C(7A) X C(8A) C(9A) Y
C(9A) C(8A) X C(9A) C(4A) Y
C(10A) C(11A) X C(10A) C(15A) Y
C(11A) C(12A) X C(11A) C(10A) Y
C(12A) C(13A) X C(12A) C(11A) Y
C(13A) C(14A) X C(13A) C(12A) Y
C(14A) C(15A) X C(14A) C(13A) Y
C(15A) C(14A) X C(15A) C(10A) Y
H(1O) O(1) Z H(1) C(3) Y
H(1) C(1) Z H(1) C(2) Y
H(5) C(5) Z H(5) C(4) Y
H(6) C(6) Z H(6) C(7) Y
H(7) C(7) Z H(7) C(6) Y
H(8) C(8) Z H(8) C(9) Y
H(11) C(11) Z H(11) C(10) Y
H(12) C(12) Z H(12) C(13) Y
H(13) C(13) Z H(13) C(12) Y
H(14) C(14) Z H(14) C(15) Y
H(1OA) O(1A) Z H(1A) C(3A) Y
H(1A) C(1A) Z H(1A) C(2A) Y
H(5A) C(5A) Z H(5A) C(4A) Y
H(6A) C(6A) Z H(6A) C(7A) Y
H(7A) C(7A) Z H(7A) C(8A) Y
H(8A) C(8A) Z H(8A) C(7A) Y
H(11A) C(11A) Z H(11A) C(10A) Y
H(12A) C(12A) Z H(12A) C(13A) Y
H(13A) C(13A) Z H(13A) C(12A) Y
H(14A) C(14A) Z H(14A) C(15A) Y

loop_
_atom_rho_multipole_label
_atom_rho_multipole_coeff_Pv
_atom_rho_multipole_coeff_P00
_atom_rho_multipole_coeff_P11
_atom_rho_multipole_coeff_P1-1
_atom_rho_multipole_coeff_P10
_atom_rho_multipole_coeff_P20
_atom_rho_multipole_coeff_P21
_atom_rho_multipole_coeff_P2-1
_atom_rho_multipole_coeff_P22
_atom_rho_multipole_coeff_P2-2
_atom_rho_multipole_coeff_P30
_atom_rho_multipole_coeff_P31
_atom_rho_multipole_coeff_P3-1
_atom_rho_multipole_coeff_P32
_atom_rho_multipole_coeff_P3-2
_atom_rho_multipole_coeff_P33
_atom_rho_multipole_coeff_P3-3
_atom_rho_multipole_coeff_P40
_atom_rho_multipole_coeff_P41
_atom_rho_multipole_coeff_P4-1
_atom_rho_multipole_coeff_P42
_atom_rho_multipole_coeff_P4-2
_atom_rho_multipole_coeff_P43
_atom_rho_multipole_coeff_P4-3
_atom_rho_multipole_coeff_P44
_atom_rho_multipole_coeff_P4-4
_atom_rho_multipole_kappa_prime
_atom_rho_multipole_kappa_dprime0
_atom_rho_multipole_kappa_dprime1
_atom_rho_multipole_kappa_dprime2
_atom_rho_multipole_kappa_dprime3
_atom_rho_multipole_kappa_dprime4
O(1) 6.90(2) 0.00 -0.036(10) -0.045(9) -0.042(9) 0.012(10) -0.018(10) -0.067(7) 0.035(8) 0.002(10) -0.047(7) 0.037(7) 0.048(6) -0.051(6) 0.061(7) 0.029(6) -0.059(6) 0.00 0.00 0.00 0.00 0.00 0.00 0.00 0.00 0.00 0.9753(16) 0.97 0.97 0.97 0.97 0.97
O(1A) 6.86(2) 0.00 -0.085(10) -0.031(10) -0.025(9) -0.006(10) -0.018(9) -0.065(8) 0.045(9) 0.042(11) -0.057(7) 0.036(6) 0.019(6) -0.068(7) 0.085(7) 0.036(7) -0.017(7) 0.00 0.00 0.00 0.00 0.00 0.00 0.00 0.00 0.00 0.9753(16) 0.97 0.97 0.97 0.97 0.97
C(1) 4.21(3) 0.00 -0.019(12) -0.042(11) 0.12(2) 0.385(13) 0.036(13) -0.002(12) 0.022(11) -0.033(10) -0.080(15) 0.033(12) -0.042(12) 0.007(11) 0.007(11) -0.028(10) 0.015(10) 0.00 0.00 0.00 0.00 0.00 0.00 0.00 0.00 0.00 1.055(3) 0.97 0.97 0.97 0.97 0.97
C(2) 4.18(3) 0.00 -0.022(11) 0.027(11) 0.070(18) 0.272(12) -0.029(11) 0.008(11) 0.001(9) -0.010(9) -0.084(14) -0.032(12) 0.020(12) -0.003(10) 0.010(10) 0.004(9) 0.014(9) 0.00 0.00 0.00 0.00 0.00 0.00 0.00 0.00 0.00 1.055(3) 0.97 0.97 0.97 0.97 0.97
C(3) 3.96(4) 0.00 0.001(10) -0.014(10) -0.109(9) -0.078(8) -0.006(8) 0.017(9) -0.017(9) 0.011(9) 0.285(11) -0.014(9) 0.012(9) 0.021(9) 0.007(9) -0.016(10) -0.212(10) 0.00 0.00 0.00 0.00 0.00 0.00 0.00 0.00 0.00 1.051(4) 0.97 0.97 0.97 0.97 0.97
C(4) 4.05(3) 0.00 0.029(11) -0.011(11) 0.00 -0.170(9) 0.00 0.00 0.053(9) -0.027(9) 0.00 -0.001(9) 0.009(9) 0.00 0.00 0.254(11) -0.005(11) 0.00 0.00 0.00 0.00 0.00 0.00 0.00 0.00 0.00 1.054(3) 0.97 0.97 0.97 0.97 0.97
C(5) 4.13(2) 0.00 -0.002(12) -0.069(11) 0.00 -0.210(10) 0.00 0.00 -0.011(9) -0.002(10) 0.00 0.011(10) 0.043(10) 0.00 0.00 0.270(11) -0.019(11) 0.00 0.00 0.00 0.00 0.00 0.00 0.00 0.00 0.00 1.041(2) 0.97 0.97 0.97 0.97 0.97
C(6) 4.06(2) 0.00 0.092(13) -0.084(12) 0.00 -0.224(10) 0.00 0.00 0.008(10) -0.007(11) 0.00 0.013(10) 0.023(10) 0.00 0.00 0.240(11) -0.022(12) 0.00 0.00 0.00 0.00 0.00 0.00 0.00 0.00 0.00 1.0473(19) 0.97 0.97 0.97 0.97 0.97
C(7) 4.06(2) 0.00 0.104(14) -0.038(12) 0.00 -0.235(11) 0.00 0.00 0.025(11) 0.006(11) 0.00 -0.044(11) 0.042(10) 0.00 0.00 0.330(12) -0.018(12) 0.00 0.00 0.00 0.00 0.00 0.00 0.00 0.00 0.00 1.0473(19) 0.97 0.97 0.97 0.97 0.97
C(8) 4.24(3) 0.00 0.061(12) 0.021(11) 0.00 -0.219(10) 0.00 0.00 -0.016(10) 0.012(10) 0.00 -0.033(10) 0.021(9) 0.00 0.00 0.260(11) 0.021(11) 0.00 0.00 0.00 0.00 0.00 0.00 0.00 0.00 0.00 1.041(2) 0.97 0.97 0.97 0.97 0.97
C(9) 4.01(3) 0.00 -0.022(11) 0.062(11) 0.00 -0.193(9) 0.00 0.00 0.042(9) -0.027(9) 0.00 0.018(9) 0.001(9) 0.00 0.00 0.265(11) -0.055(11) 0.00 0.00 0.00 0.00 0.00 0.00 0.00 0.00 0.00 1.054(3) 0.97 0.97 0.97 0.97 0.97
C(10) 3.97(3) 0.00 -0.016(12) 0.032(11) 0.00 -0.186(9) 0.00 0.00 0.004(9) -0.001(9) 0.00 0.012(10) -0.007(9) 0.00 0.00 0.266(11) -0.048(12) 0.00 0.00 0.00 0.00 0.00 0.00 0.00 0.00 0.00 1.054(3) 0.97 0.97 0.97 0.97 0.97
C(11) 4.21(3) 0.00 -0.051(12) 0.015(11) 0.00 -0.180(10) 0.00 0.00 -0.005(10) -0.011(10) 0.00 0.031(10) 0.015(10) 0.00 0.00 0.277(11) -0.003(11) 0.00 0.00 0.00 0.00 0.00 0.00 0.00 0.00 0.00 1.041(2) 0.97 0.97 0.97 0.97 0.97
C(12) 4.10(2) 0.00 -0.029(14) 0.009(12) 0.00 -0.225(11) 0.00 0.00 0.009(11) -0.010(11) 0.00 0.031(12) 0.002(10) 0.00 0.00 0.302(12) 0.015(12) 0.00 0.00 0.00 0.00 0.00 0.00 0.00 0.00 0.00 1.0473(19) 0.97 0.97 0.97 0.97 0.97
C(13) 4.10(2) 0.00 -0.061(14) 0.005(13) 0.00 -0.202(12) 0.00 0.00 -0.001(11) 0.005(11) 0.00 0.028(11) -0.022(11) 0.00 0.00 0.257(12) -0.014(12) 0.00 0.00 0.00 0.00 0.00 0.00 0.00 0.00 0.00 1.0473(19) 0.97 0.97 0.97 0.97 0.97
C(14) 4.21(3) 0.00 -0.029(12) 0.031(12) 0.00 -0.242(10) 0.00 0.00 -0.001(10) -0.004(11) 0.00 0.020(10) -0.014(10) 0.00 0.00 0.305(11) -0.029(11) 0.00 0.00 0.00 0.00 0.00 0.00 0.00 0.00 0.00 1.041(2) 0.97 0.97 0.97 0.97 0.97
C(15) 4.03(3) 0.00 -0.004(11) 0.030(11) 0.00 -0.176(9) 0.00 0.00 0.033(9) -0.035(9) 0.00 0.017(9) 0.019(9) 0.00 0.00 0.292(11) -0.019(11) 0.00 0.00 0.00 0.00 0.00 0.00 0.00 0.00 0.00 1.054(3) 0.97 0.97 0.97 0.97 0.97
C(1A) 4.28(3) 0.00 -0.065(11) 0.016(11) 0.117(18) 0.357(12) 0.020(11) -0.028(12) -0.011(10) 0.016(10) -0.046(14) -0.021(11) 0.007(11) 0.028(10) 0.004(10) 0.008(9) -0.003(9) 0.00 0.00 0.00 0.00 0.00 0.00 0.00 0.00 0.00 1.0473(19) 0.97 0.97 0.97 0.97 0.97
C(2A) 4.14(3) 0.00 -0.018(11) 0.015(11) 0.088(17) 0.248(11) 0.005(11) -0.008(11) -0.021(9) 0.033(9) -0.080(13) 0.015(12) 0.025(12) 0.001(10) 0.022(10) 0.006(8) -0.004(8) 0.00 0.00 0.00 0.00 0.00 0.00 0.00 0.00 0.00 1.0473(19) 0.97 0.97 0.97 0.97 0.97
C(3A) 3.96(2) 0.00 0.013(10) -0.010(10) -0.107(9) -0.045(8) 0.007(8) 0.038(9) -0.012(9) -0.002(8) 0.308(11) -0.026(9) 0.012(10) 0.006(9) -0.035(10) 0.019(9) -0.226(10) 0.00 0.00 0.00 0.00 0.00 0.00 0.00 0.00 0.00 1.0473(19) 0.97 0.97 0.97 0.97 0.97
C(4A) 4.03(3) 0.00 -0.047(13) 0.013(11) 0.00 -0.193(10) 0.00 0.00 0.023(11) -0.049(9) 0.00 0.038(10) 0.022(9) 0.00 0.00 0.244(11) -0.043(12) 0.00 0.00 0.00 0.00 0.00 0.00 0.00 0.00 0.00 1.054(3) 0.97 0.97 0.97 0.97 0.97
C(5A) 4.23(3) 0.00 0.115(13) 0.075(13) 0.00 -0.264(12) 0.00 0.00 -0.022(12) 0.034(11) 0.00 -0.008(11) 0.032(11) 0.00 0.00 0.268(12) 0.035(12) 0.00 0.00 0.00 0.00 0.00 0.00 0.00 0.00 0.00 1.041(2) 0.97 0.97 0.97 0.97 0.97
C(6A) 4.07(3) 0.00 -0.059(16) 0.146(17) 0.00 -0.228(14) 0.00 0.00 0.007(12) 0.001(14) 0.00 -0.026(13) 0.030(13) 0.00 0.00 0.223(14) -0.128(15) 0.00 0.00 0.00 0.00 0.00 0.00 0.00 0.00 0.00 1.0473(19) 0.97 0.97 0.97 0.97 0.97
C(7A) 4.08(3) 0.00 -0.09(2) 0.112(16) 0.00 -0.230(15) 0.00 0.00 0.016(16) -0.057(15) 0.00 0.053(15) -0.063(13) 0.00 0.00 0.337(16) 0.072(17) 0.00 0.00 0.00 0.00 0.00 0.00 0.00 0.00 0.00 1.0473(19) 0.97 0.97 0.97 0.97 0.97
C(8A) 4.05(3) 0.00 -0.106(18) 0.038(13) 0.00 -0.203(12) 0.00 0.00 -0.005(13) 0.000(13) 0.00 0.111(13) 0.003(11) 0.00 0.00 0.157(14) -0.020(15) 0.00 0.00 0.00 0.00 0.00 0.00 0.00 0.00 0.00 1.041(2) 0.97 0.97 0.97 0.97 0.97
C(9A) 4.06(3) 0.00 -0.064(13) -0.077(13) 0.00 -0.209(10) 0.00 0.00 0.018(11) 0.011(10) 0.00 0.060(10) 0.069(10) 0.00 0.00 0.354(12) -0.049(14) 0.00 0.00 0.00 0.00 0.00 0.00 0.00 0.00 0.00 1.054(3) 0.97 0.97 0.97 0.97 0.97
C(10A) 3.97(3) 0.00 0.029(13) 0.185(14) 0.00 -0.191(10) 0.00 0.00 0.060(11) -0.009(11) 0.00 -0.007(10) -0.040(11) 0.00 0.00 0.211(13) -0.069(15) 0.00 0.00 0.00 0.00 0.00 0.00 0.00 0.00 0.00 1.054(3) 0.97 0.97 0.97 0.97 0.97
C(11A) 4.30(3) 0.00 0.18(2) -0.020(14) 0.00 -0.238(12) 0.00 0.00 0.005(14) -0.085(15) 0.00 -0.098(14) 0.042(11) 0.00 0.00 0.332(15) 0.054(16) 0.00 0.00 0.00 0.00 0.00 0.00 0.00 0.00 0.00 1.041(2) 0.97 0.97 0.97 0.97 0.97
C(12A) 3.98(3) 0.00 0.11(3) -0.085(17) 0.00 -0.231(14) 0.00 0.00 -0.013(19) 0.031(19) 0.00 -0.072(17) 0.107(12) 0.00 0.00 0.211(19) -0.13(2) 0.00 0.00 0.00 0.00 0.00 0.00 0.00 0.00 0.00 1.0473(19) 0.97 0.97 0.97 0.97 0.97
C(13A) 4.08(3) 0.00 -0.002(19) 0.01(2) 0.00 -0.214(13) 0.00 0.00 -0.026(17) 0.012(16) 0.00 0.050(13) 0.065(14) 0.00 0.00 0.319(18) 0.071(19) 0.00 0.00 0.00 0.00 0.00 0.00 0.00 0.00 0.00 1.0473(19) 0.97 0.97 0.97 0.97 0.97
C(14A) 4.15(3) 0.00 -0.050(13) 0.026(15) 0.00 -0.216(11) 0.00 0.00 0.030(12) 0.033(14) 0.00 0.025(11) 0.006(12) 0.00 0.00 0.284(14) -0.065(14) 0.00 0.00 0.00 0.00 0.00 0.00 0.00 0.00 0.00 1.041(2) 0.97 0.97 0.97 0.97 0.97
C(15A) 4.08(3) 0.00 0.042(13) 0.060(13) 0.00 -0.192(10) 0.00 0.00 0.084(10) -0.007(10) 0.00 -0.021(10) 0.032(10) 0.00 0.00 0.265(12) -0.023(13) 0.00 0.00 0.00 0.00 0.00 0.00 0.00 0.00 0.00 1.054(3) 0.97 0.97 0.97 0.97 0.97
H(1O) 0.653(12) 0.00 0.00 0.00 0.156(10) 0.00 0.00 0.00 0.00 0.00 0.00 0.00 0.00 0.00 0.00 0.00 0.00 0.00 0.00 0.00 0.00 0.00 0.00 0.00 0.00 0.00 1.20 1.20 1.20 1.20 1.20 1.20
H(1) 0.692(14) 0.00 0.00 0.00 0.138(11) 0.00 0.00 0.00 0.00 0.00 0.00 0.00 0.00 0.00 0.00 0.00 0.00 0.00 0.00 0.00 0.00 0.00 0.00 0.00 0.00 0.00 1.20 1.20 1.20 1.20 1.20 1.20
H(5) 0.778(5) 0.00 0.00 0.00 0.114(4) 0.00 0.00 0.00 0.00 0.00 0.00 0.00 0.00 0.00 0.00 0.00 0.00 0.00 0.00 0.00 0.00 0.00 0.00 0.00 0.00 0.00 1.20 1.20 1.20 1.20 1.20 1.20
H(6) 0.78 0.00 0.00 0.00 0.11 0.00 0.00 0.00 0.00 0.00 0.00 0.00 0.00 0.00 0.00 0.00 0.00 0.00 0.00 0.00 0.00 0.00 0.00 0.00 0.00 0.00 1.20 1.20 1.20 1.20 1.20 1.20
H(7) 0.78 0.00 0.00 0.00 0.11 0.00 0.00 0.00 0.00 0.00 0.00 0.00 0.00 0.00 0.00 0.00 0.00 0.00 0.00 0.00 0.00 0.00 0.00 0.00 0.00 0.00 1.20 1.20 1.20 1.20 1.20 1.20
H(8) 0.78 0.00 0.00 0.00 0.11 0.00 0.00 0.00 0.00 0.00 0.00 0.00 0.00 0.00 0.00 0.00 0.00 0.00 0.00 0.00 0.00 0.00 0.00 0.00 0.00 0.00 1.20 1.20 1.20 1.20 1.20 1.20
H(11) 0.78 0.00 0.00 0.00 0.11 0.00 0.00 0.00 0.00 0.00 0.00 0.00 0.00 0.00 0.00 0.00 0.00 0.00 0.00 0.00 0.00 0.00 0.00 0.00 0.00 0.00 1.20 1.20 1.20 1.20 1.20 1.20
H(12) 0.78 0.00 0.00 0.00 0.11 0.00 0.00 0.00 0.00 0.00 0.00 0.00 0.00 0.00 0.00 0.00 0.00 0.00 0.00 0.00 0.00 0.00 0.00 0.00 0.00 0.00 1.20 1.20 1.20 1.20 1.20 1.20
H(13) 0.78 0.00 0.00 0.00 0.11 0.00 0.00 0.00 0.00 0.00 0.00 0.00 0.00 0.00 0.00 0.00 0.00 0.00 0.00 0.00 0.00 0.00 0.00 0.00 0.00 0.00 1.20 1.20 1.20 1.20 1.20 1.20
H(14) 0.78 0.00 0.00 0.00 0.11 0.00 0.00 0.00 0.00 0.00 0.00 0.00 0.00 0.00 0.00 0.00 0.00 0.00 0.00 0.00 0.00 0.00 0.00 0.00 0.00 0.00 1.20 1.20 1.20 1.20 1.20 1.20
H(1OA) 0.697(13) 0.00 0.00 0.00 0.094(11) 0.00 0.00 0.00 0.00 0.00 0.00 0.00 0.00 0.00 0.00 0.00 0.00 0.00 0.00 0.00 0.00 0.00 0.00 0.00 0.00 0.00 1.20 1.20 1.20 1.20 1.20 1.20
H(1A) 0.664(13) 0.00 0.00 0.00 0.163(10) 0.00 0.00 0.00 0.00 0.00 0.00 0.00 0.00 0.00 0.00 0.00 0.00 0.00 0.00 0.00 0.00 0.00 0.00 0.00 0.00 0.00 1.20 1.20 1.20 1.20 1.20 1.20
H(5A) 0.791(6) 0.00 0.00 0.00 0.139(5) 0.00 0.00 0.00 0.00 0.00 0.00 0.00 0.00 0.00 0.00 0.00 0.00 0.00 0.00 0.00 0.00 0.00 0.00 0.00 0.00 0.00 1.20 1.20 1.20 1.20 1.20 1.20
H(6A) 0.79 0.00 0.00 0.00 0.14 0.00 0.00 0.00 0.00 0.00 0.00 0.00 0.00 0.00 0.00 0.00 0.00 0.00 0.00 0.00 0.00 0.00 0.00 0.00 0.00 0.00 1.20 1.20 1.20 1.20 1.20 1.20
H(7A) 0.79 0.00 0.00 0.00 0.14 0.00 0.00 0.00 0.00 0.00 0.00 0.00 0.00 0.00 0.00 0.00 0.00 0.00 0.00 0.00 0.00 0.00 0.00 0.00 0.00 0.00 1.20 1.20 1.20 1.20 1.20 1.20
H(8A) 0.79 0.00 0.00 0.00 0.14 0.00 0.00 0.00 0.00 0.00 0.00 0.00 0.00 0.00 0.00 0.00 0.00 0.00 0.00 0.00 0.00 0.00 0.00 0.00 0.00 0.00 1.20 1.20 1.20 1.20 1.20 1.20
H(11A) 0.79 0.00 0.00 0.00 0.14 0.00 0.00 0.00 0.00 0.00 0.00 0.00 0.00 0.00 0.00 0.00 0.00 0.00 0.00 0.00 0.00 0.00 0.00 0.00 0.00 0.00 1.20 1.20 1.20 1.20 1.20 1.20
H(12A) 0.79 0.00 0.00 0.00 0.14 0.00 0.00 0.00 0.00 0.00 0.00 0.00 0.00 0.00 0.00 0.00 0.00 0.00 0.00 0.00 0.00 0.00 0.00 0.00 0.00 0.00 1.20 1.20 1.20 1.20 1.20 1.20
H(13A) 0.79 0.00 0.00 0.00 0.14 0.00 0.00 0.00 0.00 0.00 0.00 0.00 0.00 0.00 0.00 0.00 0.00 0.00 0.00 0.00 0.00 0.00 0.00 0.00 0.00 0.00 1.20 1.20 1.20 1.20 1.20 1.20
H(14A) 0.79 0.00 0.00 0.00 0.14 0.00 0.00 0.00 0.00 0.00 0.00 0.00 0.00 0.00 0.00 0.00 0.00 0.00 0.00 0.00 0.00 0.00 0.00 0.00 0.00 0.00 1.20 1.20 1.20 1.20 1.20 1.20

loop_
_atom_site_aniso_label
_atom_site_aniso_U_11
_atom_site_aniso_U_22
_atom_site_aniso_U_33
_atom_site_aniso_U_12
_atom_site_aniso_U_13
_atom_site_aniso_U_23
O(1) 0.0137(1) 0.0262(2) 0.0120(1) 0.0008(1) 0.0056(1) 0.0007(1)
O(1A) 0.0146(2) 0.0258(2) 0.0166(1) 0.0016(1) 0.0070(1) -0.0054(1)
C(1) 0.0174(2) 0.0276(2) 0.0303(2) -0.0026(1) 0.0131(1) 0.0046(2)
C(2) 0.0145(1) 0.0201(2) 0.0176(1) -0.0002(1) 0.0082(1) 0.0027(1)
C(3) 0.0134(1) 0.0169(1) 0.0118(1) 0.0005(1) 0.0060(1) 0.0009(1)
C(4) 0.0142(1) 0.0157(1) 0.0131(1) 0.0012(1) 0.0066(1) -0.0002(1)
C(5) 0.0196(1) 0.0182(1) 0.0186(1) 0.0041(1) 0.0092(1) -0.0001(1)
C(6) 0.0207(1) 0.0242(1) 0.0220(1) 0.0041(1) 0.0111(1) -0.0046(1)
C(7) 0.0208(1) 0.0302(1) 0.0193(1) -0.0001(1) 0.0126(1) -0.0058(1)
C(8) 0.0197(1) 0.0249(1) 0.0156(1) -0.0012(1) 0.0113(1) -0.0011(1)
C(9) 0.0146(1) 0.0173(1) 0.0129(1) -0.0004(1) 0.0077(1) -0.0003(1)
C(10) 0.0161(1) 0.0151(1) 0.0148(1) -0.0001(1) 0.0083(1) 0.0007(1)
C(11) 0.0237(1) 0.0165(1) 0.0227(1) 0.0009(1) 0.0126(1) 0.0039(1)
C(12) 0.0282(2) 0.0152(1) 0.0284(1) 0.0027(1) 0.0137(1) 0.0017(1)
C(13) 0.0308(2) 0.0189(1) 0.0268(1) 0.0051(1) 0.0148(1) -0.0030(1)
C(14) 0.0265(2) 0.0212(1) 0.0190(1) 0.0043(1) 0.0132(1) -0.0020(1)
C(15) 0.0161(1) 0.0156(1) 0.0136(1) 0.0006(1) 0.0079(1) -0.0008(1)
C(1A) 0.0235(2) 0.0217(2) 0.0135(1) -0.0003(1) 0.0051(1) 0.0023(1)
C(2A) 0.0150(1) 0.0182(1) 0.0138(1) 0.0008(1) 0.0060(1) -0.0002(1)
C(3A) 0.01348(8) 0.01699(10) 0.01405(8) -0.00056(10) 0.00687(8) -0.00178(9)
C(4A) 0.01319(8) 0.01937(12) 0.01504(10) 0.00026(10) 0.00637(8) -0.00003(8)
C(5A) 0.0169(1) 0.0274(2) 0.0245(1) -0.0057(1) 0.0086(1) -0.0010(1)
C(6A) 0.0165(1) 0.0503(2) 0.0315(2) -0.0098(2) 0.0089(1) -0.0029(2)
C(7A) 0.0143(2) 0.0617(3) 0.0307(2) 0.0043(2) 0.0065(1) 0.0015(2)
C(8A) 0.0219(1) 0.0431(2) 0.0232(1) 0.0141(2) 0.0081(1) 0.0056(1)
C(9A) 0.0199(1) 0.0237(1) 0.0153(1) 0.0065(1) 0.0083(1) 0.0026(1)
C(10A) 0.0340(1) 0.0168(1) 0.0173(1) 0.0018(1) 0.0152(1) 0.0012(1)
C(11A) 0.0684(3) 0.0172(1) 0.0268(2) 0.0037(2) 0.0297(2) 0.0038(1)
C(12A) 0.0921(3) 0.0205(2) 0.0368(2) -0.0165(2) 0.0459(2) -0.0053(2)
C(13A) 0.0705(3) 0.0347(2) 0.0350(2) -0.0317(2) 0.0395(2) -0.0159(2)
C(14A) 0.0350(2) 0.0334(2) 0.0263(1) -0.0190(2) 0.0214(2) -0.0115(1)
C(15A) 0.0237(1) 0.0192(1) 0.0171(1) -0.0060(1) 0.0128(1) -0.0035(1)

loop_
_atom_site_label
_atom_site_fract_x
_atom_site_fract_y
_atom_site_fract_z
_atom_site_occupancy
_atom_site_U_iso_or_equiv
O(1) 0.06485(2) 0.75155(6) 0.35203(2) 1.0000 0.020
O(1A) 0.05228(2) 0.68841(6) 0.22295(2) 1.0000 0.022
C(1) 0.20339(2) 0.90201(6) 0.43077(2) 1.0000 0.029
C(2) 0.16377(2) 0.83457(5) 0.42651(2) 1.0000 0.020
C(3) 0.11757(1) 0.74311(4) 0.42278(2) 1.0000 0.016
C(4) 0.10589(1) 0.79883(4) 0.47755(2) 1.0000 0.017
C(5) 0.08466(1) 0.94286(4) 0.48096(2) 1.0000 0.022
C(6) 0.07612(1) 0.96710(5) 0.53563(2) 1.0000 0.026
C(7) 0.08940(1) 0.84936(6) 0.58587(2) 1.0000 0.026
C(8) 0.11151(1) 0.70516(5) 0.58277(2) 1.0000 0.023
C(9) 0.11911(1) 0.68027(4) 0.52779(2) 1.0000 0.017
C(10) 0.13882(1) 0.54068(4) 0.50931(2) 1.0000 0.018
C(11) 0.15598(1) 0.39257(5) 0.54112(2) 1.0000 0.025
C(12) 0.17172(2) 0.27999(5) 0.51006(2) 1.0000 0.029
C(13) 0.17055(2) 0.31506(5) 0.44889(2) 1.0000 0.031
C(14) 0.15398(1) 0.46413(5) 0.41762(2) 1.0000 0.026
C(15) 0.13791(1) 0.57468(4) 0.44796(2) 1.0000 0.018
C(1A) 0.02881(2) 0.64735(5) 0.05569(2) 1.0000 0.024
C(2A) 0.04861(2) 0.62093(4) 0.11800(2) 1.0000 0.019
C(3A) 0.07370(1) 0.58345(4) 0.19381(2) 1.0000 0.017
C(4A) 0.13978(1) 0.59422(5) 0.23878(2) 1.0000 0.019
C(5A) 0.17365(2) 0.72552(6) 0.25123(2) 1.0000 0.027
C(6A) 0.23399(2) 0.70882(9) 0.29530(3) 1.0000 0.038
C(7A) 0.25924(2) 0.56314(11) 0.32514(2) 1.0000 0.041
C(8A) 0.22488(2) 0.43096(8) 0.31159(2) 1.0000 0.034
C(9A) 0.16479(2) 0.44812(5) 0.26844(2) 1.0000 0.023
C(10A) 0.11828(2) 0.33420(5) 0.24688(2) 1.0000 0.027
C(11A) 0.12076(4) 0.17656(6) 0.26402(3) 1.0000 0.044
C(12A) 0.06876(5) 0.09560(7) 0.23575(4) 1.0000 0.058
C(13A) 0.01499(4) 0.17231(8) 0.19076(3) 1.0000 0.053
C(14A) 0.01247(2) 0.33120(7) 0.17366(2) 1.0000 0.035
C(15A) 0.06445(2) 0.41056(5) 0.20261(2) 1.0000 0.023
H(1O) 0.07247 0.72025 0.31632 1.0000 0.027
H(1) 0.23905 0.96246 0.43467 1.0000 0.030
H(5) 0.07490 1.03452 0.44242 1.0000 0.023
H(6) 0.05906 1.07827 0.53894 1.0000 0.027
H(7) 0.08229 0.87050 0.62750 1.0000 0.028
H(8) 0.12259 0.61492 0.62236 1.0000 0.025
H(11) 0.15730 0.36511 0.58879 1.0000 0.026
H(12) 0.18493 0.16412 0.53372 1.0000 0.029
H(13) 0.18261 0.22589 0.42558 1.0000 0.031
H(14) 0.15371 0.49227 0.37074 1.0000 0.027
H(1OA) 0.01018 0.70131 0.18825 1.0000 0.030
H(1A) 0.01085 0.67077 -0.00037 1.0000 0.024
H(5A) 0.15397 0.83797 0.22757 1.0000 0.028
H(6A) 0.26180 0.80895 0.30687 1.0000 0.040
H(7A) 0.30600 0.55124 0.35934 1.0000 0.044
H(8A) 0.24462 0.31789 0.33407 1.0000 0.036
H(11A) 0.16181 0.11641 0.29840 1.0000 0.046
H(12A) 0.06880 -0.02724 0.24802 1.0000 0.061
H(13A) -0.02465 0.10653 0.16953 1.0000 0.058
H(14A) -0.02885 0.38968 0.13865 1.0000 0.039

loop_
_atom_type_symbol
_atom_type_description
_atom_type_scat_dispersion_real
_atom_type_scat_dispersion_imag
_atom_type_scat_source
O O 0.0106 0.0060 'International Tables Vol C Tables 4.2.6.8 and 6.1.1.4'
C C 0.0033 0.0016 'International Tables Vol C Tables 4.2.6.8 and 6.1.1.4'
H H 0.0000 0.0000 'International Tables Vol C Tables 4.2.6.8 and 6.1.1.4'

loop_
_geom_angle_atom_site_label_1
_geom_angle_atom_site_label_2
_geom_angle_atom_site_label_3
_geom_angle
_geom_angle_site_symmetry_1
_geom_angle_site_symmetry_2
_geom_angle_site_symmetry_3
_geom_angle_publ_flag
C(3) O(1) H(1O) 109.53(4) 1_555 1_555 1_555 yes
C(3A) O(1A) H(1OA) 109.34(3) 1_555 1_555 1_555 yes
C(2) C(1) H(1) 179.89(5) 1_555 1_555 1_555 yes
C(1) C(2) C(3) 176.40(4) 1_555 1_555 1_555 yes
O(1) C(3) C(2) 110.59(3) 1_555 1_555 1_555 yes
O(1) C(3) C(4) 109.16(3) 1_555 1_555 1_555 yes
O(1) C(3) C(15) 113.03(3) 1_555 1_555 1_555 yes
C(2) C(3) C(4) 112.19(3) 1_555 1_555 1_555 yes
C(2) C(3) C(15) 110.24(3) 1_555 1_555 1_555 yes
C(4) C(3) C(15) 101.35(3) 1_555 1_555 1_555 yes
C(3) C(4) C(5) 128.21(3) 1_555 1_555 1_555 yes
C(3) C(4) C(9) 110.68(3) 1_555 1_555 1_555 yes
C(5) C(4) C(9) 121.11(3) 1_555 1_555 1_555 yes
C(4) C(5) C(6) 118.31(4) 1_555 1_555 1_555 yes
C(4) C(5) H(5) 120.93(4) 1_555 1_555 1_555 yes
C(6) C(5) H(5) 120.76(4) 1_555 1_555 1_555 yes
C(5) C(6) C(7) 120.70(4) 1_555 1_555 1_555 yes
C(5) C(6) H(6) 119.60(4) 1_555 1_555 1_555 yes
C(7) C(6) H(6) 119.70(4) 1_555 1_555 1_555 yes
C(6) C(7) C(8) 120.75(4) 1_555 1_555 1_555 yes
C(6) C(7) H(7) 119.43(4) 1_555 1_555 1_555 yes
C(8) C(7) H(7) 119.81(4) 1_555 1_555 1_555 yes
C(7) C(8) C(9) 118.51(4) 1_555 1_555 1_555 yes
C(7) C(8) H(8) 120.66(4) 1_555 1_555 1_555 yes
C(9) C(8) H(8) 120.82(4) 1_555 1_555 1_555 yes
C(4) C(9) C(8) 120.60(3) 1_555 1_555 1_555 yes
C(4) C(9) C(10) 108.76(3) 1_555 1_555 1_555 yes
C(8) C(9) C(10) 130.63(3) 1_555 1_555 1_555 yes
C(9) C(10) C(11) 131.38(3) 1_555 1_555 1_555 yes
C(9) C(10) C(15) 108.43(3) 1_555 1_555 1_555 yes
C(11) C(10) C(15) 120.19(3) 1_555 1_555 1_555 yes
C(10) C(11) C(12) 118.42(4) 1_555 1_555 1_555 yes
C(10) C(11) H(11) 120.96(4) 1_555 1_555 1_555 yes
C(12) C(11) H(11) 120.62(4) 1_555 1_555 1_555 yes
C(11) C(12) C(13) 120.90(4) 1_555 1_555 1_555 yes
C(11) C(12) H(12) 119.59(5) 1_555 1_555 1_555 yes
C(13) C(12) H(12) 119.51(5) 1_555 1_555 1_555 yes
C(12) C(13) C(14) 120.56(4) 1_555 1_555 1_555 yes
C(12) C(13) H(13) 119.61(4) 1_555 1_555 1_555 yes
C(14) C(13) H(13) 119.83(5) 1_555 1_555 1_555 yes
C(13) C(14) C(15) 118.45(4) 1_555 1_555 1_555 yes
C(13) C(14) H(14) 120.74(4) 1_555 1_555 1_555 yes
C(15) C(14) H(14) 120.82(4) 1_555 1_555 1_555 yes
C(3) C(15) C(10) 110.77(3) 1_555 1_555 1_555 yes
C(3) C(15) C(14) 127.75(3) 1_555 1_555 1_555 yes
C(10) C(15) C(14) 121.48(3) 1_555 1_555 1_555 yes
C(2A) C(1A) H(1A) 179.73(5) 1_555 1_555 1_555 yes
C(1A) C(2A) C(3A) 177.92(4) 1_555 1_555 1_555 yes
O(1A) C(3A) C(2A) 110.72(3) 1_555 1_555 1_555 yes
O(1A) C(3A) C(4A) 108.95(3) 1_555 1_555 1_555 yes
O(1A) C(3A) C(15A) 113.30(3) 1_555 1_555 1_555 yes
C(2A) C(3A) C(4A) 110.90(3) 1_555 1_555 1_555 yes
C(2A) C(3A) C(15A) 110.93(3) 1_555 1_555 1_555 yes
C(4A) C(3A) C(15A) 101.71(3) 1_555 1_555 1_555 yes
C(3A) C(4A) C(5A) 127.89(4) 1_555 1_555 1_555 yes
C(3A) C(4A) C(9A) 110.66(3) 1_555 1_555 1_555 yes
C(5A) C(4A) C(9A) 121.45(4) 1_555 1_555 1_555 yes
C(4A) C(5A) C(6A) 118.21(5) 1_555 1_555 1_555 yes
C(4A) C(5A) H(5A) 121.05(4) 1_555 1_555 1_555 yes
C(6A) C(5A) H(5A) 120.75(5) 1_555 1_555 1_555 yes
C(5A) C(6A) C(7A) 120.59(5) 1_555 1_555 1_555 yes
C(5A) C(6A) H(6A) 120.30(7) 1_555 1_555 1_555 yes
C(7A) C(6A) H(6A) 119.11(6) 1_555 1_555 1_555 yes
C(6A) C(7A) C(8A) 120.91(5) 1_555 1_555 1_555 yes
C(6A) C(7A) H(7A) 120.14(8) 1_555 1_555 1_555 yes
C(8A) C(7A) H(7A) 118.95(8) 1_555 1_555 1_555 yes
C(7A) C(8A) C(9A) 118.46(5) 1_555 1_555 1_555 yes
C(7A) C(8A) H(8A) 120.67(5) 1_555 1_555 1_555 yes
C(9A) C(8A) H(8A) 120.87(6) 1_555 1_555 1_555 yes
C(4A) C(9A) C(8A) 120.37(5) 1_555 1_555 1_555 yes
C(4A) C(9A) C(10A) 108.74(4) 1_555 1_555 1_555 yes
C(8A) C(9A) C(10A) 130.88(5) 1_555 1_555 1_555 yes
C(9A) C(10A) C(11A) 130.76(5) 1_555 1_555 1_555 yes
C(9A) C(10A) C(15A) 108.67(4) 1_555 1_555 1_555 yes
C(11A) C(10A) C(15A) 120.56(5) 1_555 1_555 1_555 yes
C(10A) C(11A) C(12A) 118.49(7) 1_555 1_555 1_555 yes
C(10A) C(11A) H(11A) 121.46(7) 1_555 1_555 1_555 yes
C(12A) C(11A) H(11A) 120.05(6) 1_555 1_555 1_555 yes
C(11A) C(12A) C(13A) 120.66(5) 1_555 1_555 1_555 yes
C(11A) C(12A) H(12A) 120.80(10) 1_555 1_555 1_555 yes
C(13A) C(12A) H(12A) 118.54(9) 1_555 1_555 1_555 yes
C(12A) C(13A) C(14A) 120.86(6) 1_555 1_555 1_555 yes
C(12A) C(13A) H(13A) 119.05(7) 1_555 1_555 1_555 yes
C(14A) C(13A) H(13A) 120.08(9) 1_555 1_555 1_555 yes
C(13A) C(14A) C(15A) 117.88(6) 1_555 1_555 1_555 yes
C(13A) C(14A) H(14A) 120.80(5) 1_555 1_555 1_555 yes
C(15A) C(14A) H(14A) 121.32(5) 1_555 1_555 1_555 yes
C(3A) C(15A) C(10A) 110.20(3) 1_555 1_555 1_555 yes
C(3A) C(15A) C(14A) 128.27(4) 1_555 1_555 1_555 yes
C(10A) C(15A) C(14A) 121.53(4) 1_555 1_555 1_555 yes

loop_
_geom_bond_atom_site_label_1
_geom_bond_atom_site_label_2
_geom_bond_distance
_geom_bond_site_symmetry_1
_geom_bond_site_symmetry_2
_geom_bond_publ_flag
O(1) C(3) 1.4337(5) 1_555 1_555 yes
O(1) H(1O) 0.9830(4) 1_555 1_555 yes
O(1A) C(3A) 1.4309(5) 1_555 1_555 yes
O(1A) H(1OA) 0.9830(4) 1_555 1_555 yes
C(1) C(2) 1.2054(5) 1_555 1_555 yes
C(1) H(1) 1.0830(5) 1_555 1_555 yes
C(2) C(3) 1.4730(5) 1_555 1_555 yes
C(3) C(4) 1.5265(4) 1_555 1_555 yes
C(3) C(15) 1.5298(5) 1_555 1_555 yes
C(4) C(5) 1.3856(5) 1_555 1_555 yes
C(4) C(9) 1.4033(5) 1_555 1_555 yes
C(5) C(6) 1.4024(5) 1_555 1_555 yes
C(5) H(5) 1.0830(4) 1_555 1_555 yes
C(6) C(7) 1.3979(6) 1_555 1_555 yes
C(6) H(6) 1.0830(4) 1_555 1_555 yes
C(7) C(8) 1.3963(6) 1_555 1_555 yes
C(7) H(7) 1.0830(4) 1_555 1_555 yes
C(8) C(9) 1.3924(5) 1_555 1_555 yes
C(8) H(8) 1.0830(4) 1_555 1_555 yes
C(9) C(10) 1.4694(5) 1_555 1_555 yes
C(10) C(11) 1.3957(5) 1_555 1_555 yes
C(10) C(15) 1.4035(4) 1_555 1_555 yes
C(11) C(12) 1.4009(6) 1_555 1_555 yes
C(11) H(11) 1.0830(4) 1_555 1_555 yes
C(12) C(13) 1.3974(7) 1_555 1_555 yes
C(12) H(12) 1.0830(4) 1_555 1_555 yes
C(13) C(14) 1.3985(6) 1_555 1_555 yes
C(13) H(13) 1.0830(4) 1_555 1_555 yes
C(14) C(15) 1.3836(5) 1_555 1_555 yes
C(14) H(14) 1.0830(4) 1_555 1_555 yes
C(1A) C(2A) 1.2054(5) 1_555 1_555 yes
C(1A) H(1A) 1.0830(4) 1_555 1_555 yes
C(2A) C(3A) 1.4702(5) 1_555 1_555 yes
C(3A) C(4A) 1.5262(5) 1_555 1_555 yes
C(3A) C(15A) 1.5289(5) 1_555 1_555 yes
C(4A) C(5A) 1.3890(5) 1_555 1_555 yes
C(4A) C(9A) 1.3987(5) 1_555 1_555 yes
C(5A) C(6A) 1.3986(7) 1_555 1_555 yes
C(5A) H(5A) 1.0830(5) 1_555 1_555 yes
C(6A) C(7A) 1.3978(10) 1_555 1_555 yes
C(6A) H(6A) 1.0830(6) 1_555 1_555 yes
C(7A) C(8A) 1.3982(10) 1_555 1_555 yes
C(7A) H(7A) 1.0830(5) 1_555 1_555 yes
C(8A) C(9A) 1.3929(6) 1_555 1_555 yes
C(8A) H(8A) 1.0830(6) 1_555 1_555 yes
C(9A) C(10A) 1.4689(6) 1_555 1_555 yes
C(10A) C(11A) 1.3891(6) 1_555 1_555 yes
C(10A) C(15A) 1.4081(6) 1_555 1_555 yes
C(11A) C(12A) 1.3963(12) 1_555 1_555 yes
C(11A) H(11A) 1.0830(7) 1_555 1_555 yes
C(12A) C(13A) 1.4101(15) 1_555 1_555 yes
C(12A) H(12A) 1.0830(6) 1_555 1_555 yes
C(13A) C(14A) 1.3991(9) 1_555 1_555 yes
C(13A) H(13A) 1.0830(7) 1_555 1_555 yes
C(14A) C(15A) 1.3871(6) 1_555 1_555 yes
C(14A) H(14A) 1.0830(6) 1_555 1_555 yes
